data_1559019
loop_
_publ_author_name
'Lynch, Will E.'
'Whitlock, Christine R.'
'Padgett, Clifford W.'

_publ_section_title
;
 Ethyl 1<i>H</i>-indole-2-carboxylate
;
_journal_coeditor_code BH4054
_journal_issue 9
_journal_name_full IUCrData
_journal_page_first x201205
_journal_paper_doi 10.1107/S2414314620012055
_journal_volume 5
_journal_year 2020
_chemical_formula_iupac 'C11 H11 N O2'
_chemical_formula_moiety 'C11 H11 N O2'
_chemical_formula_sum 'C11 H11 N O2'
_chemical_formula_weight 189.21
_chemical_name_systematic
;
Ethyl 1<i>H</i>-indole-2-carboxylate
;
_space_group_crystal_system monoclinic
_space_group_IT_number 14
_space_group_name_Hall '-P 2ybc'
_space_group_name_H-M_alt 'P 1 21/c 1'
_atom_sites_solution_hydrogens mixed
_atom_sites_solution_primary dual
_atom_sites_solution_secondary difmap
_audit_creation_method
;
Olex2 1.2
(compiled 2018.05.29 svn.r3508 for OlexSys, GUI svn.r5506)
;
_cell_angle_alpha 90
_cell_angle_beta 104.454(13)
_cell_angle_gamma 90
_cell_formula_units_Z 4
_cell_length_a 5.5622(7)
_cell_length_b 18.891(2)
_cell_length_c 9.6524(13)
_cell_measurement_reflns_used 611
_cell_measurement_temperature 170
_cell_measurement_theta_max 21.0950
_cell_measurement_theta_min 2.4310
_cell_volume 982.1(2)
_computing_cell_refinement
;
CrysAlisPro (Rigaku OD, 2018)
;
_computing_data_collection
;
CrysAlisPro (Rigaku OD, 2018)
;
_computing_data_reduction
;
CrysAlisPro (Rigaku OD, 2018)
;
_computing_molecular_graphics
;
<i>OLEX2</i> (Dolomanov <i>et al.</i>,  2009)
;
_computing_publication_material
;
<i>OLEX2</i> (Dolomanov <i>et al.</i>,  2009)
;
_computing_structure_refinement
;
ShelXL (Sheldrick, 2015b)
;
_computing_structure_solution
;
ShelXT (Sheldrick, 2015a)
;
_diffrn_ambient_temperature 170
_diffrn_detector 'CCD plate'
_diffrn_measured_fraction_theta_full 1.000
_diffrn_measured_fraction_theta_max 1.000
_diffrn_measurement_device 'two-circle diffractometer'
_diffrn_measurement_device_type 'Rigaku XtaLAB mini'
_diffrn_measurement_method '\w scans'
_diffrn_radiation_monochromator graphite
_diffrn_radiation_probe x-ray
_diffrn_radiation_type MoK\a
_diffrn_radiation_wavelength 0.71073
_diffrn_reflns_av_R_equivalents 0.0474
_diffrn_reflns_av_unetI/netI 0.0509
_diffrn_reflns_limit_h_max 6
_diffrn_reflns_limit_h_min -6
_diffrn_reflns_limit_k_max 22
_diffrn_reflns_limit_k_min -22
_diffrn_reflns_limit_l_max 11
_diffrn_reflns_limit_l_min -6
_diffrn_reflns_number 5586
_diffrn_reflns_theta_full 25.242
_diffrn_reflns_theta_max 25.340
_diffrn_reflns_theta_min 2.156
_diffrn_source 'fine-focus sealed X-ray tube'
_exptl_absorpt_coefficient_mu 0.089
_exptl_absorpt_correction_T_max 1.00000
_exptl_absorpt_correction_T_min 0.99821
_exptl_absorpt_correction_type multi-scan
_exptl_absorpt_process_details
;
(CrysAlisPro; Rigaku OD, 2018)
;
_exptl_crystal_colour colourless
_exptl_crystal_density_diffrn 1.280
_exptl_crystal_description needle
_exptl_crystal_F_000 400
_exptl_crystal_size_max 0.4
_exptl_crystal_size_mid 0.05
_exptl_crystal_size_min 0.05
_refine_diff_density_max 0.276
_refine_diff_density_min -0.160
_refine_ls_extinction_method none
_refine_ls_goodness_of_fit_ref 1.009
_refine_ls_hydrogen_treatment mixed
_refine_ls_matrix_type full
_refine_ls_number_parameters 132
_refine_ls_number_reflns 1804
_refine_ls_number_restraints 0
_refine_ls_restrained_S_all 1.009
_refine_ls_R_factor_all 0.1062
_refine_ls_R_factor_gt 0.0494
_refine_ls_shift/su_max 0.000
_refine_ls_shift/su_mean 0.000
_refine_ls_structure_factor_coef Fsqd
_refine_ls_weighting_details 'w=1/[\s^2^(Fo^2^)+(0.0611P)^2^] where P=(Fo^2^+2Fc^2^)/3'
_refine_ls_weighting_scheme calc
_refine_ls_wR_factor_gt 0.1134
_refine_ls_wR_factor_ref 0.1436
_reflns_number_gt 991
_reflns_number_total 1804
_reflns_threshold_expression 'I > 2\s(I)'
_cod_data_source_file bh4054sup1.cif
_cod_data_source_block I
_cod_database_code 1559019
_shelx_estimated_absorpt_t_min 0.965
_shelx_estimated_absorpt_t_max 0.996

loop_
_space_group_symop_operation_xyz
'x, y, z'
'-x, y+1/2, -z+1/2'
'-x, -y, -z'
'x, -y-1/2, z-1/2'

loop_
_atom_site_type_symbol
_atom_site_label
_atom_site_fract_x
_atom_site_fract_y
_atom_site_fract_z
_atom_site_U_iso_or_equiv
_atom_site_adp_type
_atom_site_calc_flag
_atom_site_occupancy
_atom_site_disorder_assembly
_atom_site_disorder_group
O O1 0.4202(3) 0.51968(8) 0.18977(19) 0.0674(5) Uani d 1 . .
O O2 0.8074(3) 0.53509(10) 0.32447(19) 0.0769(6) Uani d 1 . .
N N1 0.7445(4) 0.41313(12) 0.4844(2) 0.0618(6) Uani d 1 . .
C C1 0.6528(4) 0.35476(13) 0.5376(2) 0.0546(6) Uani d 1 . .
C C6 0.4072(4) 0.34466(13) 0.4568(2) 0.0561(6) Uani d 1 . .
C C9 0.6121(5) 0.50269(13) 0.2963(3) 0.0603(7) Uani d 1 . .
C C8 0.5633(4) 0.44041(13) 0.3735(3) 0.0559(6) Uani d 1 . .
C C7 0.3542(4) 0.39987(13) 0.3545(3) 0.0604(7) Uani d 1 . .
H H7 0.201542 0.407332 0.285492 0.072 Uiso calc 1 . .
C C2 0.7649(5) 0.30983(14) 0.6497(3) 0.0667(7) Uani d 1 . .
H H2 0.931108 0.317126 0.703333 0.080 Uiso calc 1 . .
C C10 0.4457(5) 0.58135(13) 0.1043(3) 0.0713(8) Uani d 1 . .
H H10A 0.570546 0.572318 0.049089 0.086 Uiso calc 1 . .
H H10B 0.499351 0.622958 0.166698 0.086 Uiso calc 1 . .
C C5 0.2734(5) 0.28695(15) 0.4909(3) 0.0713(8) Uani d 1 . .
H H5 0.107754 0.278384 0.437693 0.086 Uiso calc 1 . .
C C3 0.6258(5) 0.25482(14) 0.6791(3) 0.0745(8) Uani d 1 . .
H H3 0.696946 0.223507 0.755363 0.089 Uiso calc 1 . .
C C4 0.3833(5) 0.24349(15) 0.6006(3) 0.0760(8) Uani d 1 . .
H H4 0.292584 0.204613 0.624028 0.091 Uiso calc 1 . .
C C11 0.1971(5) 0.59444(16) 0.0056(3) 0.0935(10) Uani d 1 . .
H H11A 0.149807 0.553780 -0.058508 0.140 Uiso calc 1 . .
H H11B 0.204101 0.637068 -0.051138 0.140 Uiso calc 1 . .
H H11C 0.073960 0.601063 0.061479 0.140 Uiso calc 1 . .
H H1 0.879(5) 0.4339(15) 0.520(3) 0.087(10) Uiso d 1 . .

loop_
_atom_site_aniso_label
_atom_site_aniso_U_11
_atom_site_aniso_U_22
_atom_site_aniso_U_33
_atom_site_aniso_U_12
_atom_site_aniso_U_13
_atom_site_aniso_U_23
O1 0.0631(11) 0.0688(12) 0.0625(11) -0.0022(9) 0.0009(9) 0.0064(9)
O2 0.0672(13) 0.0828(13) 0.0715(13) -0.0150(10) 0.0001(10) 0.0024(10)
N1 0.0537(14) 0.0712(15) 0.0544(13) -0.0052(12) 0.0021(12) -0.0023(12)
C1 0.0522(15) 0.0606(16) 0.0496(14) -0.0010(12) 0.0101(12) -0.0062(13)
C6 0.0500(15) 0.0628(15) 0.0530(14) 0.0000(12) 0.0082(12) -0.0084(13)
C9 0.0573(17) 0.0670(17) 0.0524(15) 0.0007(14) 0.0054(14) -0.0125(14)
C8 0.0564(16) 0.0586(15) 0.0486(14) 0.0021(12) 0.0054(12) -0.0056(13)
C7 0.0487(15) 0.0709(17) 0.0557(15) 0.0014(13) 0.0021(12) -0.0063(14)
C2 0.0571(16) 0.0769(18) 0.0607(17) 0.0033(14) 0.0046(13) 0.0009(15)
C10 0.0766(19) 0.0626(17) 0.0715(18) -0.0028(14) 0.0127(15) 0.0068(14)
C5 0.0549(16) 0.0793(18) 0.0742(19) -0.0090(14) 0.0056(14) -0.0001(16)
C3 0.0708(19) 0.0766(19) 0.0727(19) 0.0011(15) 0.0115(16) 0.0111(15)
C4 0.0697(19) 0.0777(19) 0.078(2) -0.0072(14) 0.0136(16) 0.0097(16)
C11 0.088(2) 0.089(2) 0.091(2) 0.0041(17) -0.0015(18) 0.0239(18)

loop_
_atom_type_symbol
_atom_type_description
_atom_type_scat_dispersion_real
_atom_type_scat_dispersion_imag
_atom_type_scat_source
C C 0.0033 0.0016 'International Tables Vol C Tables 4.2.6.8 and 6.1.1.4'
H H 0.0000 0.0000 'International Tables Vol C Tables 4.2.6.8 and 6.1.1.4'
N N 0.0061 0.0033 'International Tables Vol C Tables 4.2.6.8 and 6.1.1.4'
O O 0.0106 0.0060 'International Tables Vol C Tables 4.2.6.8 and 6.1.1.4'

loop_
_geom_angle_atom_site_label_1
_geom_angle_atom_site_label_2
_geom_angle_atom_site_label_3
_geom_angle_site_symmetry_1
_geom_angle_site_symmetry_3
_geom_angle
_geom_angle_publ_flag
C9 O1 C10 . . 117.45(19) ?
C1 N1 C8 . . 108.9(2) ?
C1 N1 H1 . . 127(2) ?
C8 N1 H1 . . 123(2) ?
N1 C1 C6 . . 107.6(2) ?
N1 C1 C2 . . 130.2(2) ?
C2 C1 C6 . . 122.2(2) ?
C1 C6 C7 . . 106.9(2) ?
C5 C6 C1 . . 118.3(2) ?
C5 C6 C7 . . 134.8(2) ?
O1 C9 C8 . . 112.1(2) ?
O2 C9 O1 . . 123.6(2) ?
O2 C9 C8 . . 124.3(2) ?
N1 C8 C9 . . 120.5(2) ?
C7 C8 N1 . . 109.2(2) ?
C7 C8 C9 . . 130.3(2) ?
C6 C7 H7 . . 126.4 ?
C8 C7 C6 . . 107.3(2) ?
C8 C7 H7 . . 126.4 ?
C1 C2 H2 . . 121.4 ?
C3 C2 C1 . . 117.2(2) ?
C3 C2 H2 . . 121.4 ?
O1 C10 H10A . . 110.4 ?
O1 C10 H10B . . 110.4 ?
O1 C10 C11 . . 106.8(2) ?
H10A C10 H10B . . 108.6 ?
C11 C10 H10A . . 110.4 ?
C11 C10 H10B . . 110.4 ?
C6 C5 H5 . . 120.3 ?
C4 C5 C6 . . 119.3(2) ?
C4 C5 H5 . . 120.3 ?
C2 C3 H3 . . 119.1 ?
C2 C3 C4 . . 121.8(3) ?
C4 C3 H3 . . 119.1 ?
C5 C4 C3 . . 121.3(3) ?
C5 C4 H4 . . 119.4 ?
C3 C4 H4 . . 119.4 ?
C10 C11 H11A . . 109.5 ?
C10 C11 H11B . . 109.5 ?
C10 C11 H11C . . 109.5 ?
H11A C11 H11B . . 109.5 ?
H11A C11 H11C . . 109.5 ?
H11B C11 H11C . . 109.5 ?

loop_
_geom_bond_atom_site_label_1
_geom_bond_atom_site_label_2
_geom_bond_site_symmetry_2
_geom_bond_distance
_geom_bond_publ_flag
O1 C9 . 1.324(3) ?
O1 C10 . 1.455(3) ?
O2 C9 . 1.217(3) ?
N1 C1 . 1.368(3) ?
N1 C8 . 1.374(3) ?
N1 H1 . 0.84(3) ?
C1 C6 . 1.406(3) ?
C1 C2 . 1.394(3) ?
C6 C7 . 1.416(3) ?
C6 C5 . 1.404(3) ?
C9 C8 . 1.454(3) ?
C8 C7 . 1.366(3) ?
C7 H7 . 0.9500 ?
C2 H2 . 0.9500 ?
C2 C3 . 1.367(3) ?
C10 H10A . 0.9900 ?
C10 H10B . 0.9900 ?
C10 C11 . 1.491(3) ?
C5 H5 . 0.9500 ?
C5 C4 . 1.359(4) ?
C3 H3 . 0.9500 ?
C3 C4 . 1.389(4) ?
C4 H4 . 0.9500 ?
C11 H11A . 0.9800 ?
C11 H11B . 0.9800 ?
C11 H11C . 0.9800 ?

loop_
_geom_hbond_atom_site_label_D
_geom_hbond_atom_site_label_H
_geom_hbond_atom_site_label_A
_geom_hbond_site_symmetry_A
_geom_hbond_distance_DH
_geom_hbond_distance_HA
_geom_hbond_distance_DA
_geom_hbond_angle_DHA
_geom_hbond_publ_flag
N1 H1 O2 3_766 0.84(3) 2.08(3) 2.877(3) 158(3) yes

_cod_database_fobs_code 1559019
